data_2009207
loop_
_publ_author_name
'Bates, R. B.'
'Malik, B. L.'
'Paknikar, S. K.'
'McClure, K. J.'
'Carducci, M. D.'

_publ_section_title
;
 An unexpected oxidation product of \a-santonin
;
_journal_issue 11
_journal_name_full 'Acta Crystallographica Section C'
_journal_page_first 1881
_journal_page_last 1882
_journal_paper_doi 10.1107/S010827019901046X
_journal_volume 55
_journal_year 1999
_chemical_formula_moiety 'C15 H18 O5'
_chemical_formula_structural 'C15 H18 O5'
_chemical_formula_sum 'C15 H18 O5'
_chemical_formula_weight 278.29
_chemical_melting_point 268
_chemical_name_systematic
;
  [3S-(3a,3a\a,5a\b,9a\a,9b\b)]-9a-Acetyl-3a,4,5,5a,9a,9b-hexahydro
 -3,5a-dimethyl-2H-furo[3,2-h][1]benzopyran-2,8(3H)-dione,
;
_space_group_IT_number 19
_symmetry_cell_setting orthorhombic
_symmetry_space_group_name_Hall 'P 2ac 2ab'
_symmetry_space_group_name_H-M 'P 21 21 21'
_cell_angle_alpha 90.00
_cell_angle_beta 90.00
_cell_angle_gamma 90.00
_cell_formula_units_Z 8
_cell_length_a 6.4840(11)
_cell_length_b 15.2080(11)
_cell_length_c 28.047(3)
_cell_measurement_reflns_used 25
_cell_measurement_temperature 293(2)
_cell_measurement_theta_max 26
_cell_measurement_theta_min 20
_cell_volume 2765.7(6)
_computing_cell_refinement 'CAD-4 Manual'
_computing_data_collection 'CAD-4 Manual (Enraf-Nonius, 1988)'
_computing_data_reduction 'TEXSAN (Molecular Structure Corporation, 1992-1997)'
_computing_molecular_graphics 'XP in SHELXTL (Bruker, 1997)'
_computing_publication_material SHELXL97
_computing_structure_refinement 'SHELXL97 (Sheldrick, 1997b)'
_computing_structure_solution 'SHELXS97 (Sheldrick, 1997a)'
_diffrn_ambient_temperature 293(2)
_diffrn_measured_fraction_theta_full 0.999
_diffrn_measured_fraction_theta_max 0.999
_diffrn_measurement_device_type 'Enraf-Nonius CAD-4'
_diffrn_measurement_method \w-2\q
_diffrn_radiation_monochromator graphite
_diffrn_radiation_source 'fine-focus sealed tube'
_diffrn_radiation_type MoK\a
_diffrn_radiation_wavelength 0.71073
_diffrn_reflns_av_R_equivalents 0.028
_diffrn_reflns_av_sigmaI/netI 0.0907
_diffrn_reflns_limit_h_max 7
_diffrn_reflns_limit_h_min -7
_diffrn_reflns_limit_k_max 18
_diffrn_reflns_limit_k_min -18
_diffrn_reflns_limit_l_max 33
_diffrn_reflns_limit_l_min -33
_diffrn_reflns_number 5606
_diffrn_reflns_theta_full 24.97
_diffrn_reflns_theta_max 24.97
_diffrn_reflns_theta_min 1.45
_diffrn_standards_decay_% 0.0
_diffrn_standards_interval_time 60
_diffrn_standards_number 3
_exptl_absorpt_coefficient_mu 0.100
_exptl_absorpt_correction_type none
_exptl_crystal_colour colorless
_exptl_crystal_density_diffrn 1.337
_exptl_crystal_density_method 'not measured'
_exptl_crystal_description rod
_exptl_crystal_F_000 1184
_exptl_crystal_size_max 0.25
_exptl_crystal_size_mid 0.13
_exptl_crystal_size_min 0.10
_refine_diff_density_max 0.18
_refine_diff_density_min -0.22
_refine_ls_abs_structure_details 'Flack (1983)'
_refine_ls_abs_structure_Flack 0.0(14)
_refine_ls_extinction_method none
_refine_ls_goodness_of_fit_ref 1.004
_refine_ls_hydrogen_treatment constr
_refine_ls_matrix_type full
_refine_ls_number_parameters 362
_refine_ls_number_reflns 4856
_refine_ls_number_restraints 0
_refine_ls_restrained_S_all 1.004
_refine_ls_R_factor_all 0.140
_refine_ls_R_factor_gt 0.048
_refine_ls_shift/su_max 0.001
_refine_ls_shift/su_mean 0.000
_refine_ls_structure_factor_coef Fsqd
_refine_ls_weighting_details 'calc w = 1/[\s^2^(Fo^2^)+(0.0479P)^2^] where P = (Fo^2^+2Fc^2^)/3'
_refine_ls_weighting_scheme calc
_refine_ls_wR_factor_ref 0.118
_reflns_number_gt 2727
_reflns_number_total 4856
_reflns_threshold_expression I>2\s(I)
_cod_data_source_file sx1090.cif
_cod_data_source_block sx1090
_cod_depositor_comments
;
The following automatic conversions were performed:
'_symmetry_cell_setting' value 'Orthorhombic' changed to 'orthorhombic'
according to '/home/saulius/struct/CIF-dictionaries/cif_core.dic'
dictionary named 'cif_core.dic' version 2.4.1 from 2010-06-29.

Automatic conversion script
Id: cif_fix_enum 1527 2010-12-29 10:47:43Z saulius 

The following automatic conversions were performed:

'_symmetry_cell_setting' value 'Orthorhombic' changed to
'orthorhombic' according to
/home/saulius/struct/CIF-dictionaries/cif_core.dic dictionary named
'cif_core.dic' version 2.4.1 from 2010-06-29.

Automatic conversion script
Id: cif_fix_values 1715 2011-07-08 13:25:40Z adriana 
;
_cod_database_code 2009207

loop_
_symmetry_equiv_pos_as_xyz
'x, y, z'
'-x+1/2, -y, z+1/2'
'-x, y+1/2, -z+1/2'
'x+1/2, -y+1/2, -z'

loop_
_atom_site_label
_atom_site_fract_x
_atom_site_fract_y
_atom_site_fract_z
_atom_site_U_iso_or_equiv
_atom_site_adp_type
_atom_site_calc_flag
_atom_site_refinement_flags
_atom_site_occupancy
_atom_site_disorder_assembly
_atom_site_disorder_group
_atom_site_type_symbol
O1_1 .3250(4) -.08790(16) .75253(7) .0464(7) Uani d . 1 . . O
C2_1 .3828(6) -.1731(3) .74519(14) .0488(10) Uani d . 1 . . C
C3_1 .4176(6) -.1898(2) .69252(13) .0454(10) Uani d . 1 . . C
H3A_1 .5643 -.1822 .6853 .054 Uiso calc R 1 . . H
C3A_1 .2973(6) -.1141(2) .67096(11) .0377(9) Uani d . 1 . . C
H3AA_1 .1507 -.1294 .6728 .045 Uiso calc R 1 . . H
C4_1 .3382(6) -.0806(2) .62081(12) .0456(10) Uani d . 1 . . C
H4A_1 .3079 -.1263 .5977 .055 Uiso calc R 1 . . H
H4B_1 .4823 -.0644 .6175 .055 Uiso calc R 1 . . H
C5_1 .2015(7) -.0006(2) .61164(12) .0514(11) Uani d . 1 . . C
H5A_1 .0586 -.0193 .6103 .062 Uiso calc R 1 . . H
H5B_1 .2369 .0247 .5810 .062 Uiso calc R 1 . . H
C5A_1 .2250(6) .0701(2) .65052(12) .0405(9) Uani d . 1 . . C
C6_1 .0761(7) .1454(3) .64629(15) .0574(12) Uani d . 1 . . C
H6A_1 .0132 .1575 .6172 .069 Uiso calc R 1 . . H
C7_1 .0347(8) .1943(3) .68407(15) .0632(13) Uani d . 1 . . C
H7A_1 -.0596 .2401 .6812 .076 Uiso calc R 1 . . H
C8_1 .1333(7) .1785(3) .73048(15) .0509(11) Uani d . 1 . . C
O9_1 .2327(4) .10019(16) .73636(8) .0430(6) Uani d . 1 . . O
C9A_1 .1882(5) .0334(2) .70109(11) .0357(9) Uani d . 1 . . C
C9B_1 .3365(6) -.0421(2) .70724(11) .0348(9) Uani d . 1 . . C
H9BA_1 .4774 -.0201 .7029 .042 Uiso calc R 1 . . H
O10_1 .3999(5) -.2215(2) .77851(10) .0717(10) Uani d . 1 . . O
C11_1 .3520(7) -.2817(3) .67826(15) .0685(13) Uani d . 1 . . C
H11A_1 .4404 -.3239 .6934 .103 Uiso calc R 1 . . H
H11B_1 .3618 -.2878 .6443 .103 Uiso calc R 1 . . H
H11C_1 .2121 -.2915 .6881 .103 Uiso calc R 1 . . H
C12_1 .4425(7) .1116(3) .64589(14) .0561(12) Uani d . 1 . . C
H12A_1 .4611 .1335 .6141 .084 Uiso calc R 1 . . H
H12B_1 .5453 .0678 .6525 .084 Uiso calc R 1 . . H
H12C_1 .4559 .1591 .6682 .084 Uiso calc R 1 . . H
O13_1 .1380(5) .23066(18) .76252(10) .0673(9) Uani d . 1 . . O
C14_1 -.0370(6) .0013(2) .71125(14) .0414(10) Uani d . 1 . . C
O15_1 -.1457(4) -.02584(19) .68035(10) .0619(8) Uani d . 1 . . O
C16_1 -.1096(7) .0012(3) .76209(15) .0797(15) Uani d . 1 . . C
H16A_1 -.2487 -.0203 .7635 .120 Uiso calc R 1 . . H
H16B_1 -.1045 .0599 .7745 .120 Uiso calc R 1 . . H
H16C_1 -.0219 -.0363 .7808 .120 Uiso calc R 1 . . H
O1_2 .2327(4) -.10439(14) .50090(7) .0369(6) Uani d . 1 . . O
C2_2 .3095(5) -.1863(2) .48991(13) .0366(9) Uani d . 1 . . C
C3_2 .3614(6) -.1906(2) .43734(11) .0359(9) Uani d . 1 . . C
H3B_2 .5058 -.1734 .4331 .043 Uiso calc R 1 . . H
C3A_2 .2245(6) -.1175(2) .41811(11) .0348(9) Uani d . 1 . . C
H3AB_2 .0821 -.1391 .4177 .042 Uiso calc R 1 . . H
C4_2 .2684(6) -.0746(2) .37020(11) .0426(9) Uani d . 1 . . C
H4C_2 .2506 -.1171 .3447 .051 Uiso calc R 1 . . H
H4D_2 .4093 -.0533 .3693 .051 Uiso calc R 1 . . H
C5_2 .1183(7) .0020(2) .36356(12) .0480(10) Uani d . 1 . . C
H5C_2 -.0203 -.0211 .3600 .058 Uiso calc R 1 . . H
H5D_2 .1530 .0331 .3344 .058 Uiso calc R 1 . . H
C5A_2 .1216(6) .0674(2) .40551(12) .0410(10) Uani d . 1 . . C
C6_2 -.0390(7) .1381(3) .40350(15) .0538(11) Uani d . 1 . . C
H6B_2 -.1001 .1528 .3746 .065 Uiso calc R 1 . . H
C7_2 -.0938(7) .1796(2) .44286(16) .0594(12) Uani d . 1 . . C
H7B_2 -.1965 .2222 .4414 .071 Uiso calc R 1 . . H
C8_2 .0047(7) .1598(3) .48922(15) .0509(11) Uani d . 1 . . C
O9_2 .1169(4) .08449(15) .49186(8) .0412(6) Uani d . 1 . . O
C9A_2 .0854(5) .0208(2) .45410(13) .0359(9) Uani d . 1 . . C
C9B_2 .2437(6) -.0512(2) .45821(11) .0339(8) Uani d . 1 . . C
H9BB_2 .3811 -.0245 .4566 .041 Uiso calc R 1 . . H
O10_2 .3269(4) -.24074(16) .52024(9) .0528(7) Uani d . 1 . . O
C11_2 .3305(7) -.2808(2) .41554(13) .0567(12) Uani d . 1 . . C
H11D_2 .4262 -.3215 .4295 .085 Uiso calc R 1 . . H
H11E_2 .3535 -.2777 .3818 .085 Uiso calc R 1 . . H
H11F_2 .1921 -.3004 .4215 .085 Uiso calc R 1 . . H
C12_2 .3325(7) .1155(3) .40439(15) .0615(12) Uani d . 1 . . C
H12D_2 .3497 .1440 .3741 .092 Uiso calc R 1 . . H
H12E_2 .4415 .0737 .4090 .092 Uiso calc R 1 . . H
H12F_2 .3367 .1587 .4293 .092 Uiso calc R 1 . . H
O13_2 -.0059(5) .20645(18) .52375(11) .0712(9) Uani d . 1 . . O
C14_2 -.1349(6) -.0159(2) .46080(13) .0374(9) Uani d . 1 . . C
O15_2 -.2331(4) -.04418(17) .42798(9) .0541(7) Uani d . 1 . . O
C16_2 -.2239(7) -.0163(3) .51007(13) .0611(12) Uani d . 1 . . C
H16D_2 -.3607 -.0404 .5092 .092 Uiso calc R 1 . . H
H16E_2 -.2293 .0428 .5220 .092 Uiso calc R 1 . . H
H16F_2 -.1388 -.0515 .5306 .092 Uiso calc R 1 . . H

loop_
_atom_site_aniso_label
_atom_site_aniso_U_11
_atom_site_aniso_U_22
_atom_site_aniso_U_33
_atom_site_aniso_U_12
_atom_site_aniso_U_13
_atom_site_aniso_U_23
O1_1 .0570(18) .0505(16) .0316(14) .0101(14) -.0022(12) -.0009(12)
C2_1 .043(2) .052(3) .051(3) .006(2) .007(2) .006(2)
C3_1 .041(2) .044(2) .051(2) .007(2) .009(2) .0000(19)
C3A_1 .036(2) .042(2) .036(2) .0020(18) .0023(17) -.0039(17)
C4_1 .052(3) .044(2) .040(2) .002(2) -.002(2) -.0069(18)
C5_1 .066(3) .060(3) .028(2) .004(2) -.0074(19) -.0047(18)
C5A_1 .044(2) .038(2) .039(2) .007(2) -.0062(19) .0012(17)
C6_1 .069(3) .055(3) .048(3) .013(2) -.002(2) .007(2)
C7_1 .070(3) .055(3) .065(3) .023(3) -.004(3) .004(2)
C8_1 .048(3) .046(3) .059(3) .004(2) .005(2) -.009(2)
O9_1 .0440(15) .0459(15) .0391(13) .0030(14) -.0072(13) -.0132(12)
C9A_1 .035(2) .041(2) .031(2) .0001(18) -.0038(17) -.0054(17)
C9B_1 .036(2) .043(2) .0254(19) -.0019(19) -.0026(16) .0038(16)
O10_1 .083(2) .072(2) .0603(19) .0220(19) .0141(17) .0274(17)
C11_1 .073(3) .051(3) .082(3) .008(3) .020(3) -.002(2)
C12_1 .064(3) .049(3) .055(3) .000(2) .010(2) .004(2)
O13_1 .070(2) .0578(18) .074(2) .0025(17) .0080(18) -.0289(16)
C14_1 .037(2) .044(2) .043(2) .004(2) -.002(2) -.0061(19)
O15_1 .0386(17) .089(2) .0581(19) -.0050(16) -.0067(15) -.0180(17)
C16_1 .056(3) .129(4) .054(3) -.012(3) .011(2) -.012(3)
O1_2 .0401(14) .0366(13) .0339(13) .0024(12) -.0043(12) .0018(10)
C2_2 .030(2) .037(2) .043(2) -.0034(17) -.0049(17) .0058(19)
C3_2 .031(2) .038(2) .038(2) -.0024(18) .0017(18) -.0017(16)
C3A_2 .035(2) .037(2) .0317(19) -.0046(19) -.0014(17) -.0053(16)
C4_2 .047(2) .047(2) .035(2) -.004(2) .0012(19) -.0046(17)
C5_2 .062(3) .055(3) .028(2) -.003(2) -.0044(19) .0072(18)
C5A_2 .045(3) .039(2) .040(2) -.005(2) -.0012(19) .0137(18)
C6_2 .066(3) .044(3) .051(3) .006(2) -.010(2) .012(2)
C7_2 .067(3) .043(2) .068(3) .015(2) -.006(3) .009(2)
C8_2 .056(3) .038(2) .059(3) -.003(2) .004(2) -.001(2)
O9_2 .0455(16) .0355(13) .0424(15) .0010(13) -.0047(12) -.0041(11)
C9A_2 .038(2) .0332(19) .036(2) -.0009(18) -.0044(18) -.0034(17)
C9B_2 .034(2) .037(2) .0314(19) -.0039(18) -.0036(17) .0043(16)
O10_2 .0542(19) .0493(16) .0550(16) .0061(14) -.0018(14) .0120(14)
C11_2 .067(3) .042(2) .061(3) .006(2) .001(2) -.005(2)
C12_2 .068(3) .048(3) .068(3) -.015(2) .017(2) .010(2)
O13_2 .086(2) .0555(18) .072(2) .0120(18) -.0023(18) -.0240(16)
C14_2 .031(2) .039(2) .043(2) .0053(19) -.0063(19) .0064(18)
O15_2 .0351(16) .0726(19) .0544(18) -.0096(15) -.0110(14) -.0071(15)
C16_2 .050(3) .090(3) .043(3) -.009(3) -.001(2) .009(2)

loop_
_atom_type_symbol
_atom_type_description
_atom_type_scat_dispersion_real
_atom_type_scat_dispersion_imag
_atom_type_scat_source
O O 0.0106 0.0060 'International Tables Vol C Tables 4.2.6.8 and 6.1.1.4'
C C 0.0033 0.0016 'International Tables Vol C Tables 4.2.6.8 and 6.1.1.4'
H H 0.0000 0.0000 'International Tables Vol C Tables 4.2.6.8 and 6.1.1.4'

loop_
_geom_angle_atom_site_label_1
_geom_angle_atom_site_label_2
_geom_angle_atom_site_label_3
_geom_angle
C2_1 O1_1 C9B_1 108.0(3)
O10_1 C2_1 O1_1 119.5(4)
O10_1 C2_1 C3_1 130.2(4)
O1_1 C2_1 C3_1 110.3(3)
C11_1 C3_1 C2_1 111.8(3)
C11_1 C3_1 C3A_1 116.8(3)
C2_1 C3_1 C3A_1 100.6(3)
C11_1 C3_1 H3A_1 109.1
C2_1 C3_1 H3A_1 109.1
C3A_1 C3_1 H3A_1 109.1
C3_1 C3A_1 C9B_1 101.2(3)
C3_1 C3A_1 C4_1 122.3(3)
C9B_1 C3A_1 C4_1 110.4(3)
C3_1 C3A_1 H3AA_1 107.3
C9B_1 C3A_1 H3AA_1 107.3
C4_1 C3A_1 H3AA_1 107.3
C3A_1 C4_1 C5_1 108.8(3)
C3A_1 C4_1 H4A_1 109.9
C5_1 C4_1 H4A_1 109.9
C3A_1 C4_1 H4B_1 109.9
C5_1 C4_1 H4B_1 109.9
H4A_1 C4_1 H4B_1 108.3
C4_1 C5_1 C5A_1 112.3(3)
C4_1 C5_1 H5A_1 109.1
C5A_1 C5_1 H5A_1 109.1
C4_1 C5_1 H5B_1 109.1
C5A_1 C5_1 H5B_1 109.1
H5A_1 C5_1 H5B_1 107.9
C6_1 C5A_1 C5_1 114.4(3)
C6_1 C5A_1 C9A_1 104.4(3)
C5_1 C5A_1 C9A_1 112.5(3)
C6_1 C5A_1 C12_1 105.6(3)
C5_1 C5A_1 C12_1 108.3(3)
C9A_1 C5A_1 C12_1 111.4(3)
C7_1 C6_1 C5A_1 119.7(4)
C7_1 C6_1 H6A_1 120.1
C5A_1 C6_1 H6A_1 120.1
C6_1 C7_1 C8_1 122.0(4)
C6_1 C7_1 H7A_1 119.0
C8_1 C7_1 H7A_1 119.0
O13_1 C8_1 O9_1 118.4(4)
O13_1 C8_1 C7_1 124.5(4)
O9_1 C8_1 C7_1 117.1(3)
C8_1 O9_1 C9A_1 115.8(3)
O9_1 C9A_1 C9B_1 109.2(3)
O9_1 C9A_1 C5A_1 110.1(3)
C9B_1 C9A_1 C5A_1 106.4(3)
O9_1 C9A_1 C14_1 106.3(3)
C9B_1 C9A_1 C14_1 109.7(3)
C5A_1 C9A_1 C14_1 115.1(3)
O1_1 C9B_1 C9A_1 115.7(3)
O1_1 C9B_1 C3A_1 103.4(3)
C9A_1 C9B_1 C3A_1 111.5(3)
O1_1 C9B_1 H9BA_1 108.7
C9A_1 C9B_1 H9BA_1 108.7
C3A_1 C9B_1 H9BA_1 108.7
C3_1 C11_1 H11A_1 109.5
C3_1 C11_1 H11B_1 109.5
H11A_1 C11_1 H11B_1 109.5
C3_1 C11_1 H11C_1 109.5
H11A_1 C11_1 H11C_1 109.5
H11B_1 C11_1 H11C_1 109.5
C5A_1 C12_1 H12A_1 109.5
C5A_1 C12_1 H12B_1 109.5
H12A_1 C12_1 H12B_1 109.5
C5A_1 C12_1 H12C_1 109.5
H12A_1 C12_1 H12C_1 109.5
H12B_1 C12_1 H12C_1 109.5
O15_1 C14_1 C16_1 120.3(4)
O15_1 C14_1 C9A_1 121.9(3)
C16_1 C14_1 C9A_1 117.7(3)
C14_1 C16_1 H16A_1 109.5
C14_1 C16_1 H16B_1 109.5
H16A_1 C16_1 H16B_1 109.5
C14_1 C16_1 H16C_1 109.5
H16A_1 C16_1 H16C_1 109.5
H16B_1 C16_1 H16C_1 109.5
C2_2 O1_2 C9B_2 107.6(2)
O10_2 C2_2 O1_2 120.2(3)
O10_2 C2_2 C3_2 130.1(3)
O1_2 C2_2 C3_2 109.7(3)
C2_2 C3_2 C11_2 113.7(3)
C2_2 C3_2 C3A_2 100.6(3)
C11_2 C3_2 C3A_2 116.2(3)
C2_2 C3_2 H3B_2 108.6
C11_2 C3_2 H3B_2 108.6
C3A_2 C3_2 H3B_2 108.6
C9B_2 C3A_2 C3_2 100.1(3)
C9B_2 C3A_2 C4_2 110.7(3)
C3_2 C3A_2 C4_2 121.2(3)
C9B_2 C3A_2 H3AB_2 108.0
C3_2 C3A_2 H3AB_2 108.0
C4_2 C3A_2 H3AB_2 108.0
C3A_2 C4_2 C5_2 108.4(3)
C3A_2 C4_2 H4C_2 110.0
C5_2 C4_2 H4C_2 110.0
C3A_2 C4_2 H4D_2 110.0
C5_2 C4_2 H4D_2 110.0
H4C_2 C4_2 H4D_2 108.4
C4_2 C5_2 C5A_2 112.9(3)
C4_2 C5_2 H5C_2 109.0
C5A_2 C5_2 H5C_2 109.0
C4_2 C5_2 H5D_2 109.0
C5A_2 C5_2 H5D_2 109.0
H5C_2 C5_2 H5D_2 107.8
C6_2 C5A_2 C5_2 115.1(3)
C6_2 C5A_2 C12_2 105.9(3)
C5_2 C5A_2 C12_2 107.5(3)
C6_2 C5A_2 C9A_2 104.8(3)
C5_2 C5A_2 C9A_2 111.9(3)
C12_2 C5A_2 C9A_2 111.5(3)
C7_2 C6_2 C5A_2 119.9(4)
C7_2 C6_2 H6B_2 120.1
C5A_2 C6_2 H6B_2 120.1
C6_2 C7_2 C8_2 121.5(4)
C6_2 C7_2 H7B_2 119.3
C8_2 C7_2 H7B_2 119.3
O13_2 C8_2 O9_2 119.0(4)
O13_2 C8_2 C7_2 124.3(4)
O9_2 C8_2 C7_2 116.8(3)
C8_2 O9_2 C9A_2 116.6(3)
O9_2 C9A_2 C9B_2 109.5(3)
O9_2 C9A_2 C14_2 106.4(3)
C9B_2 C9A_2 C14_2 111.0(3)
O9_2 C9A_2 C5A_2 108.3(3)
C9B_2 C9A_2 C5A_2 107.2(3)
C14_2 C9A_2 C5A_2 114.3(3)
O1_2 C9B_2 C9A_2 115.9(3)
O1_2 C9B_2 C3A_2 103.7(2)
C9A_2 C9B_2 C3A_2 111.8(3)
O1_2 C9B_2 H9BB_2 108.4
C9A_2 C9B_2 H9BB_2 108.4
C3A_2 C9B_2 H9BB_2 108.4
C3_2 C11_2 H11D_2 109.5
C3_2 C11_2 H11E_2 109.5
H11D_2 C11_2 H11E_2 109.5
C3_2 C11_2 H11F_2 109.5
H11D_2 C11_2 H11F_2 109.5
H11E_2 C11_2 H11F_2 109.5
C5A_2 C12_2 H12D_2 109.5
C5A_2 C12_2 H12E_2 109.5
H12D_2 C12_2 H12E_2 109.5
C5A_2 C12_2 H12F_2 109.5
H12D_2 C12_2 H12F_2 109.5
H12E_2 C12_2 H12F_2 109.5
O15_2 C14_2 C16_2 120.2(4)
O15_2 C14_2 C9A_2 121.8(3)
C16_2 C14_2 C9A_2 118.0(3)
C14_2 C16_2 H16D_2 109.5
C14_2 C16_2 H16E_2 109.5
H16D_2 C16_2 H16E_2 109.5
C14_2 C16_2 H16F_2 109.5
H16D_2 C16_2 H16F_2 109.5
H16E_2 C16_2 H16F_2 109.5

loop_
_geom_bond_atom_site_label_1
_geom_bond_atom_site_label_2
_geom_bond_site_symmetry_2
_geom_bond_distance
_geom_bond_publ_flag
O1_1 C2_1 . 1.364(4) ?
O1_1 C9B_1 . 1.451(4) ?
C2_1 O10_1 . 1.195(4) ?
C2_1 C3_1 . 1.516(5) ?
C3_1 C11_1 . 1.514(5) ?
C3_1 C3A_1 . 1.516(5) ?
C3_1 H3A_1 . .9800 ?
C3A_1 C9B_1 . 1.517(4) ?
C3A_1 C4_1 . 1.520(4) ?
C3A_1 H3AA_1 . .9800 ?
C4_1 C5_1 . 1.527(5) ?
C4_1 H4A_1 . .9700 ?
C4_1 H4B_1 . .9700 ?
C5_1 C5A_1 . 1.540(5) ?
C5_1 H5A_1 . .9700 ?
C5_1 H5B_1 . .9700 ?
C5A_1 C6_1 . 1.502(5) ?
C5A_1 C9A_1 . 1.543(5) ?
C5A_1 C12_1 . 1.550(5) ?
C6_1 C7_1 . 1.322(5) ?
C6_1 H6A_1 . .9300 ?
C7_1 C8_1 . 1.470(6) ?
C7_1 H7A_1 . .9300 ?
C8_1 O13_1 . 1.199(4) ?
C8_1 O9_1 . 1.364(4) ?
O9_1 C9A_1 . 1.447(4) ?
C9A_1 C9B_1 . 1.508(5) ?
C9A_1 C14_1 . 1.566(5) ?
C9B_1 H9BA_1 . .9800 ?
C11_1 H11A_1 . .9600 ?
C11_1 H11B_1 . .9600 ?
C11_1 H11C_1 . .9600 ?
C12_1 H12A_1 . .9600 ?
C12_1 H12B_1 . .9600 ?
C12_1 H12C_1 . .9600 ?
C14_1 O15_1 . 1.191(4) ?
C14_1 C16_1 . 1.501(5) ?
C16_1 H16A_1 . .9600 ?
C16_1 H16B_1 . .9600 ?
C16_1 H16C_1 . .9600 ?
O1_2 C2_2 . 1.377(4) ?
O1_2 C9B_2 . 1.447(3) ?
C2_2 O10_2 . 1.192(4) ?
C2_2 C3_2 . 1.514(5) ?
C3_2 C11_2 . 1.515(5) ?
C3_2 C3A_2 . 1.521(5) ?
C3_2 H3B_2 . .9800 ?
C3A_2 C9B_2 . 1.516(4) ?
C3A_2 C4_2 . 1.521(4) ?
C3A_2 H3AB_2 . .9800 ?
C4_2 C5_2 . 1.530(5) ?
C4_2 H4C_2 . .9700 ?
C4_2 H4D_2 . .9700 ?
C5_2 C5A_2 . 1.541(5) ?
C5_2 H5C_2 . .9700 ?
C5_2 H5D_2 . .9700 ?
C5A_2 C6_2 . 1.498(5) ?
C5A_2 C12_2 . 1.551(5) ?
C5A_2 C9A_2 . 1.554(5) ?
C6_2 C7_2 . 1.320(5) ?
C6_2 H6B_2 . .9300 ?
C7_2 C8_2 . 1.479(5) ?
C7_2 H7B_2 . .9300 ?
C8_2 O13_2 . 1.203(4) ?
C8_2 O9_2 . 1.359(4) ?
O9_2 C9A_2 . 1.450(4) ?
C9A_2 C9B_2 . 1.505(5) ?
C9A_2 C14_2 . 1.545(5) ?
C9B_2 H9BB_2 . .9800 ?
C11_2 H11D_2 . .9600 ?
C11_2 H11E_2 . .9600 ?
C11_2 H11F_2 . .9600 ?
C12_2 H12D_2 . .9600 ?
C12_2 H12E_2 . .9600 ?
C12_2 H12F_2 . .9600 ?
C14_2 O15_2 . 1.199(4) ?
C14_2 C16_2 . 1.498(5) ?
C16_2 H16D_2 . .9600 ?
C16_2 H16E_2 . .9600 ?
C16_2 H16F_2 . .9600 ?

loop_
_geom_torsion_atom_site_label_1
_geom_torsion_atom_site_label_2
_geom_torsion_atom_site_label_3
_geom_torsion_atom_site_label_4
_geom_torsion
C9B_1 O1_1 C2_1 O10_1 174.3(4)
C9B_1 O1_1 C2_1 C3_1 -5.2(4)
O10_1 C2_1 C3_1 C11_1 35.9(6)
O1_1 C2_1 C3_1 C11_1 -144.6(3)
O10_1 C2_1 C3_1 C3A_1 160.6(5)
O1_1 C2_1 C3_1 C3A_1 -20.0(4)
C11_1 C3_1 C3A_1 C9B_1 156.5(3)
C2_1 C3_1 C3A_1 C9B_1 35.4(3)
C11_1 C3_1 C3A_1 C4_1 -80.4(4)
C2_1 C3_1 C3A_1 C4_1 158.5(3)
C3_1 C3A_1 C4_1 C5_1 -176.2(3)
C9B_1 C3A_1 C4_1 C5_1 -57.5(4)
C3A_1 C4_1 C5_1 C5A_1 53.1(4)
C4_1 C5_1 C5A_1 C6_1 -173.2(3)
C4_1 C5_1 C5A_1 C9A_1 -54.3(4)
C4_1 C5_1 C5A_1 C12_1 69.3(4)
C5_1 C5A_1 C6_1 C7_1 158.5(4)
C9A_1 C5A_1 C6_1 C7_1 35.1(5)
C12_1 C5A_1 C6_1 C7_1 -82.4(5)
C5A_1 C6_1 C7_1 C8_1 1.1(7)
C6_1 C7_1 C8_1 O13_1 162.8(5)
C6_1 C7_1 C8_1 O9_1 -14.5(6)
O13_1 C8_1 O9_1 C9A_1 168.1(4)
C7_1 C8_1 O9_1 C9A_1 -14.5(5)
C8_1 O9_1 C9A_1 C9B_1 169.9(3)
C8_1 O9_1 C9A_1 C5A_1 53.4(4)
C8_1 O9_1 C9A_1 C14_1 -71.9(4)
C6_1 C5A_1 C9A_1 O9_1 -61.2(4)
C5_1 C5A_1 C9A_1 O9_1 174.2(3)
C12_1 C5A_1 C9A_1 O9_1 52.3(4)
C6_1 C5A_1 C9A_1 C9B_1 -179.4(3)
C5_1 C5A_1 C9A_1 C9B_1 56.0(4)
C12_1 C5A_1 C9A_1 C9B_1 -65.9(3)
C6_1 C5A_1 C9A_1 C14_1 58.9(4)
C5_1 C5A_1 C9A_1 C14_1 -65.8(4)
C12_1 C5A_1 C9A_1 C14_1 172.4(3)
C2_1 O1_1 C9B_1 C9A_1 150.6(3)
C2_1 O1_1 C9B_1 C3A_1 28.5(4)
O9_1 C9A_1 C9B_1 O1_1 62.4(4)
C5A_1 C9A_1 C9B_1 O1_1 -178.8(3)
C14_1 C9A_1 C9B_1 O1_1 -53.7(4)
O9_1 C9A_1 C9B_1 C3A_1 -179.8(3)
C5A_1 C9A_1 C9B_1 C3A_1 -61.0(4)
C14_1 C9A_1 C9B_1 C3A_1 64.1(3)
C3_1 C3A_1 C9B_1 O1_1 -39.9(3)
C4_1 C3A_1 C9B_1 O1_1 -170.8(3)
C3_1 C3A_1 C9B_1 C9A_1 -164.8(3)
C4_1 C3A_1 C9B_1 C9A_1 64.3(4)
O9_1 C9A_1 C14_1 O15_1 150.7(4)
C9B_1 C9A_1 C14_1 O15_1 -91.4(4)
C5A_1 C9A_1 C14_1 O15_1 28.6(5)
O9_1 C9A_1 C14_1 C16_1 -32.5(4)
C9B_1 C9A_1 C14_1 C16_1 85.4(4)
C5A_1 C9A_1 C14_1 C16_1 -154.7(3)
C9B_2 O1_2 C2_2 O10_2 175.9(3)
C9B_2 O1_2 C2_2 C3_2 -3.8(4)
O10_2 C2_2 C3_2 C11_2 33.0(6)
O1_2 C2_2 C3_2 C11_2 -147.4(3)
O10_2 C2_2 C3_2 C3A_2 157.9(4)
O1_2 C2_2 C3_2 C3A_2 -22.5(4)
C2_2 C3_2 C3A_2 C9B_2 37.7(3)
C11_2 C3_2 C3A_2 C9B_2 161.0(3)
C2_2 C3_2 C3A_2 C4_2 159.6(3)
C11_2 C3_2 C3A_2 C4_2 -77.1(4)
C9B_2 C3A_2 C4_2 C5_2 -57.6(4)
C3_2 C3A_2 C4_2 C5_2 -174.2(3)
C3A_2 C4_2 C5_2 C5A_2 53.7(4)
C4_2 C5_2 C5A_2 C6_2 -173.4(3)
C4_2 C5_2 C5A_2 C12_2 68.9(4)
C4_2 C5_2 C5A_2 C9A_2 -53.9(4)
C5_2 C5A_2 C6_2 C7_2 158.7(4)
C12_2 C5A_2 C6_2 C7_2 -82.6(4)
C9A_2 C5A_2 C6_2 C7_2 35.4(5)
C5A_2 C6_2 C7_2 C8_2 1.9(6)
C6_2 C7_2 C8_2 O13_2 163.8(4)
C6_2 C7_2 C8_2 O9_2 -14.9(6)
O13_2 C8_2 O9_2 C9A_2 165.6(4)
C7_2 C8_2 O9_2 C9A_2 -15.7(5)
C8_2 O9_2 C9A_2 C9B_2 171.2(3)
C8_2 O9_2 C9A_2 C14_2 -68.7(4)
C8_2 O9_2 C9A_2 C5A_2 54.6(4)
C6_2 C5A_2 C9A_2 O9_2 -61.8(4)
C5_2 C5A_2 C9A_2 O9_2 172.8(3)
C12_2 C5A_2 C9A_2 O9_2 52.3(4)
C6_2 C5A_2 C9A_2 C9B_2 -179.8(3)
C5_2 C5A_2 C9A_2 C9B_2 54.7(4)
C12_2 C5A_2 C9A_2 C9B_2 -65.7(4)
C6_2 C5A_2 C9A_2 C14_2 56.7(4)
C5_2 C5A_2 C9A_2 C14_2 -68.7(4)
C12_2 C5A_2 C9A_2 C14_2 170.8(3)
C2_2 O1_2 C9B_2 C9A_2 151.8(3)
C2_2 O1_2 C9B_2 C3A_2 28.9(4)
O9_2 C9A_2 C9B_2 O1_2 64.2(4)
C14_2 C9A_2 C9B_2 O1_2 -53.1(4)
C5A_2 C9A_2 C9B_2 O1_2 -178.5(3)
O9_2 C9A_2 C9B_2 C3A_2 -177.3(3)
C14_2 C9A_2 C9B_2 C3A_2 65.5(4)
C5A_2 C9A_2 C9B_2 C3A_2 -60.0(4)
C3_2 C3A_2 C9B_2 O1_2 -41.6(3)
C4_2 C3A_2 C9B_2 O1_2 -170.7(3)
C3_2 C3A_2 C9B_2 C9A_2 -167.2(3)
C4_2 C3A_2 C9B_2 C9A_2 63.8(4)
O9_2 C9A_2 C14_2 O15_2 153.0(3)
C9B_2 C9A_2 C14_2 O15_2 -87.9(4)
C5A_2 C9A_2 C14_2 O15_2 33.5(5)
O9_2 C9A_2 C14_2 C16_2 -27.6(4)
C9B_2 C9A_2 C14_2 C16_2 91.5(4)
C5A_2 C9A_2 C14_2 C16_2 -147.1(3)

loop_
_cod_related_entry_id
_cod_related_entry_database
_cod_related_entry_code
1 ChemSpider 24730080
